data_4346399
loop_
_publ_author_name
'Ueta, Yasuhiro'
'Mikami, Koichi'
'Ito, Shigekazu'

_publ_section_title
;
 Chemical Detection of Hydrogen Fluoride by the Phosphorus Congener of
 Cyclobutane-1,3-diyl.
;
_journal_issue 17
_journal_name_full 'Inorganic chemistry'
_journal_page_first 8778
_journal_page_last 8785
_journal_paper_doi 10.1021/acs.inorgchem.5b01399
_journal_volume 54
_journal_year 2015
_chemical_formula_sum 'C50 H78 Cl F2 N3 P2'
_chemical_formula_weight 856.54
_space_group_crystal_system monoclinic
_space_group_IT_number 14
_space_group_name_Hall '-P 2yab'
_space_group_name_H-M_alt 'P 1 21/a 1'
_atom_sites_solution_hydrogens mixed
_audit_creation_method SHELXL-2014/7
_cell_angle_alpha 90
_cell_angle_beta 103.3436(9)
_cell_angle_gamma 90
_cell_formula_units_Z 4
_cell_length_a 14.7574(5)
_cell_length_b 18.9788(7)
_cell_length_c 18.1041(6)
_cell_measurement_temperature 123(2)
_cell_volume 4933.7(3)
_computing_structure_refinement 'SHELXL-2014/7 (Sheldrick, 2014)'
_diffrn_ambient_temperature 123(2)
_diffrn_measured_fraction_theta_full 0.997
_diffrn_measured_fraction_theta_max 0.994
_diffrn_measurement_device_type RAXIS-RAPID
_diffrn_radiation_type MoK\a
_diffrn_radiation_wavelength 0.71075
_diffrn_reflns_av_R_equivalents 0.0482
_diffrn_reflns_av_unetI/netI 0.0409
_diffrn_reflns_Laue_measured_fraction_full 0.997
_diffrn_reflns_Laue_measured_fraction_max 0.994
_diffrn_reflns_limit_h_max 16
_diffrn_reflns_limit_h_min -19
_diffrn_reflns_limit_k_max 24
_diffrn_reflns_limit_k_min -24
_diffrn_reflns_limit_l_max 23
_diffrn_reflns_limit_l_min -23
_diffrn_reflns_number 46996
_diffrn_reflns_point_group_measured_fraction_full 0.997
_diffrn_reflns_point_group_measured_fraction_max 0.994
_diffrn_reflns_theta_full 25.242
_diffrn_reflns_theta_max 27.400
_diffrn_reflns_theta_min 3.004
_exptl_absorpt_coefficient_mu 0.185
_exptl_crystal_colour blue
_exptl_crystal_density_diffrn 1.153
_exptl_crystal_description prism
_exptl_crystal_F_000 1856
_exptl_crystal_size_max 0.610
_exptl_crystal_size_mid 0.420
_exptl_crystal_size_min 0.160
_refine_diff_density_max 1.239
_refine_diff_density_min -0.462
_refine_diff_density_rms 0.064
_refine_ls_extinction_method none
_refine_ls_goodness_of_fit_ref 1.237
_refine_ls_hydrogen_treatment mixed
_refine_ls_matrix_type full
_refine_ls_number_parameters 657
_refine_ls_number_reflns 11156
_refine_ls_number_restraints 0
_refine_ls_restrained_S_all 1.237
_refine_ls_R_factor_all 0.0601
_refine_ls_R_factor_gt 0.0483
_refine_ls_shift/su_max 0.001
_refine_ls_shift/su_mean 0.000
_refine_ls_structure_factor_coef Fsqd
_refine_ls_weighting_details 'w=1/[\s^2^(Fo^2^)+(0.1000P)^2^] where P=(Fo^2^+2Fc^2^)/3'
_refine_ls_weighting_scheme calc
_refine_ls_wR_factor_gt 0.1542
_refine_ls_wR_factor_ref 0.1640
_reflns_Friedel_coverage 0.000
_reflns_number_gt 9178
_reflns_number_total 11156
_reflns_threshold_expression 'I > 2\s(I)'
_cod_data_source_file ic5b01399_si_002.cif
_cod_data_source_block ueta012
_cod_original_sg_symbol_Hall -P2yab
_cod_original_sg_symbol_H-M P21/a
_cod_database_code 4346399
_shelx_shelxl_version_number 2014/7
_shelx_space_group_comment
;
The symmetry employed for this shelxl refinement is uniquely defined
by the following loop, which should always be used as a source of
symmetry information in preference to the above space-group names.
They are only intended as comments.
;
_shelx_estimated_absorpt_t_min 0.895
_shelx_estimated_absorpt_t_max 0.971

loop_
_space_group_symop_operation_xyz
'x, y, z'
'-x+1/2, y+1/2, -z'
'-x, -y, -z'
'x-1/2, -y-1/2, z'

loop_
_atom_site_label
_atom_site_type_symbol
_atom_site_fract_x
_atom_site_fract_y
_atom_site_fract_z
_atom_site_U_iso_or_equiv
_atom_site_adp_type
_atom_site_occupancy
_atom_site_site_symmetry_order
_atom_site_calc_flag
_atom_site_refinement_flags_posn
_atom_site_refinement_flags_adp
_atom_site_refinement_flags_occupancy
_atom_site_disorder_assembly
_atom_site_disorder_group
P1 P 0.07872(3) 0.90109(2) 0.17152(2) 0.01711(12) Uani 1 1 d . . . . .
P2 P 0.18316(3) 0.85311(2) 0.28210(2) 0.01779(12) Uani 1 1 d . . . . .
H2 H 0.1688(14) 0.8058(11) 0.3232(11) 0.024(5) Uiso 1 1 d . . . . .
Cl1 Cl 0.31799(3) 0.78920(2) 0.44764(3) 0.02976(13) Uani 1 1 d . . . . .
F1 F 0.10075(7) 0.96464(5) 0.12046(6) 0.0262(2) Uani 1 1 d . . . . .
F2 F 0.46090(8) 0.99294(7) 0.27327(7) 0.0405(3) Uani 1 1 d . . . . .
N1 N 0.34022(10) 0.92592(8) 0.28523(9) 0.0254(3) Uani 1 1 d . . . . .
C2 C 0.15850(11) 0.83270(8) 0.18518(9) 0.0174(3) Uani 1 1 d . . . . .
C39 C 0.19161(12) 0.79634(9) 0.05828(10) 0.0235(4) Uani 1 1 d . . . . .
C7 C 0.30540(12) 0.87887(9) 0.32844(10) 0.0221(3) Uani 1 1 d . . . . .
N2 N 0.47964(10) 0.93559(9) 0.38314(9) 0.0281(3) Uani 1 1 d . . . . .
C41 C 0.06091(12) 0.69230(10) 0.24558(11) 0.0264(4) Uani 1 1 d . . . . .
H41 H 0.0668 0.6699 0.2965 0.050 Uiso 1 1 d . U . . .
H41A H 0.0569 0.7421 0.2490 0.050 Uiso 1 1 d . U . . .
C21 C 0.04297(12) 1.04658(9) 0.27754(10) 0.0225(3) Uani 1 1 d . . . . .
C3 C -0.04257(12) 0.88629(9) 0.11754(10) 0.0222(3) Uani 1 1 d . . . . .
C10 C 0.35649(12) 0.85781(9) 0.39870(10) 0.0234(4) Uani 1 1 d . . . . .
C34 C 0.16902(11) 0.77687(9) 0.12859(9) 0.0182(3) Uani 1 1 d . . . . .
C1 C 0.10259(11) 0.92264(9) 0.26718(9) 0.0185(3) Uani 1 1 d . . . . .
C19 C -0.10964(12) 1.05870(9) 0.31015(10) 0.0225(3) Uani 1 1 d . . . . .
C35 C 0.14279(11) 0.70409(9) 0.13495(10) 0.0204(3) Uani 1 1 d . . . . .
C17 C -0.01091(11) 0.95485(9) 0.35165(9) 0.0198(3) Uani 1 1 d . . . . .
C20 C -0.03940(13) 1.08389(9) 0.27800(10) 0.0250(4) Uani 1 1 d . . . . .
H20 H -0.0472(14) 1.1337(12) 0.2548(12) 0.027(5) Uiso 1 1 d . . . . .
C8 C 0.42433(12) 0.94798(10) 0.31644(10) 0.0257(4) Uani 1 1 d . . . . .
C36 C 0.12031(13) 0.66205(10) 0.06992(11) 0.0274(4) Uani 1 1 d . . . . .
H36 H 0.0966(16) 0.6100(12) 0.0758(13) 0.037(6) Uiso 1 1 d . . . . .
C18 C -0.08965(12) 0.99636(9) 0.35212(10) 0.0221(3) Uani 1 1 d . . . . .
H18 H -0.1372(16) 0.9828(12) 0.3795(13) 0.035(6) Uiso 1 1 d . . . . .
C16 C 0.04983(11) 0.97502(9) 0.30326(9) 0.0183(3) Uani 1 1 d . . . . .
C24 C 0.11411(13) 0.89727(11) 0.44992(10) 0.0279(4) Uani 1 1 d . . . . .
C37 C 0.12377(13) 0.68586(11) -0.00212(11) 0.0287(4) Uani 1 1 d . . . . .
C40 C 0.14241(12) 0.66783(9) 0.21153(11) 0.0238(4) Uani 1 1 d . . . . .
C9 C 0.44557(12) 0.89086(10) 0.42872(11) 0.0263(4) Uani 1 1 d . . . . .
C22 C 0.01099(12) 0.89181(9) 0.40746(10) 0.0225(4) Uani 1 1 d . . . . .
C23 C -0.01039(13) 0.82044(10) 0.36713(11) 0.0245(4) Uani 1 1 d . . . . .
C44 C 0.25266(13) 0.85955(10) 0.04312(11) 0.0276(4) Uani 1 1 d . . . . .
C25 C -0.04591(15) 0.89404(11) 0.46962(11) 0.0300(4) Uani 1 1 d . . . . .
C27 C -0.26816(13) 1.06605(11) 0.34401(12) 0.0340(4) Uani 1 1 d . . . . .
H27 H -0.3279 1.0910 0.3339 0.050 Uiso 1 1 d . U . . .
H27A H -0.2814 1.0175 0.3279 0.050 Uiso 1 1 d . U . . .
H27B H -0.2451 1.0650 0.3989 0.050 Uiso 1 1 d . U . . .
C42 C 0.23773(13) 0.68024(10) 0.26686(11) 0.0287(4) Uani 1 1 d . . . . .
H42 H 0.2396 0.6699 0.3167 0.050 Uiso 1 1 d . U . . .
C4 C -0.08089(13) 0.81895(11) 0.14549(12) 0.0338(4) Uani 1 1 d . . . . .
H4 H -0.0424 0.7756 0.1353 0.050 Uiso 1 1 d . U . . .
H4A H -0.0767 0.8186 0.2037 0.050 Uiso 1 1 d . U . . .
H4B H -0.1447 0.8139 0.1218 0.050 Uiso 1 1 d . U . . .
C30 C 0.12101(14) 1.09238(9) 0.25687(12) 0.0290(4) Uani 1 1 d . . . . .
C6 C -0.10264(14) 0.94901(11) 0.13231(13) 0.0380(5) Uani 1 1 d . . . . .
N3 N 0.49957(12) 0.88085(10) 0.49964(10) 0.0374(4) Uani 1 1 d . . . . .
C33 C 0.21602(14) 1.05594(11) 0.26823(14) 0.0323(4) Uani 1 1 d . . . . .
C38 C 0.16201(13) 0.75169(11) -0.00504(11) 0.0291(4) Uani 1 1 d . . . . .
H38 H 0.1714(19) 0.7702(14) -0.0454(16) 0.050(7) Uiso 1 1 d . . . . .
C47 C 0.32801(15) 0.82943(12) 0.00369(13) 0.0383(5) Uani 1 1 d . . . . .
H47 H 0.3695 0.8681 -0.0002 0.050 Uiso 1 1 d . U . . .
H47A H 0.3622 0.7924 0.0337 0.050 Uiso 1 1 d . U . . .
C46 C 0.19489(15) 0.91326(11) -0.01195(11) 0.0343(5) Uani 1 1 d . . . . .
H46 H 0.2339 0.9513 -0.0246 0.050 Uiso 1 1 d . U . . .
H46A H 0.1528 0.9366 0.0081 0.050 Uiso 1 1 d . U . . .
H46B H 0.1582 0.8903 -0.0609 0.050 Uiso 1 1 d . U . . .
C48 C 0.09284(15) 0.64046(12) -0.07439(12) 0.0361(5) Uani 1 1 d . . . . .
C28 C -0.17959(16) 1.17600(11) 0.33271(13) 0.0386(5) Uani 1 1 d . . . . .
H28 H -0.1366 1.1989 0.3063 0.058 Uiso 1 1 calc R U . . .
H28A H -0.2376 1.2031 0.3244 0.058 Uiso 1 1 calc R U . . .
H28B H -0.1510 1.1739 0.3872 0.058 Uiso 1 1 calc R U . . .
C26 C -0.20093(13) 1.10039(10) 0.30156(11) 0.0268(4) Uani 1 1 d . . . . .
C5 C -0.04508(15) 0.87896(14) 0.03268(11) 0.0407(5) Uani 1 1 d . . . . .
C45 C 0.30588(15) 0.89695(11) 0.11471(13) 0.0329(4) Uani 1 1 d . . . . .
C43 C 0.13201(17) 0.58690(10) 0.20469(13) 0.0400(5) Uani 1 1 d . . . . .
H43 H 0.1365 0.5697 0.2557 0.050 Uiso 1 1 d . U . . .
H43A H 0.0677 0.5744 0.1705 0.050 Uiso 1 1 d . U . . .
C32 C 0.09339(18) 1.12280(12) 0.17645(15) 0.0404(5) Uani 1 1 d . . . . .
H32 H 0.034(2) 1.1494(16) 0.1677(17) 0.060(8) Uiso 1 1 d . . . . .
H32A H 0.100(2) 1.0851(18) 0.1415(18) 0.070(9) Uiso 1 1 d . . . . .
H32B H 0.1421(19) 1.1538(15) 0.1728(16) 0.051(7) Uiso 1 1 d . . . . .
C31 C 0.13619(19) 1.15492(13) 0.31413(18) 0.0465(6) Uani 1 1 d . . . . .
H31 H 0.083(2) 1.1851(15) 0.3044(16) 0.052(8) Uiso 1 1 d . . . . .
H31A H 0.180(2) 1.1813(17) 0.3055(19) 0.067(9) Uiso 1 1 d . . . . .
H31B H 0.1514(19) 1.1369(14) 0.3675(17) 0.049(7) Uiso 1 1 d . . . . .
C29 C -0.24921(16) 1.10462(14) 0.21660(12) 0.0396(5) Uani 1 1 d . . . . .
H29 H -0.3090(18) 1.1307(13) 0.2083(14) 0.041(6) Uiso 1 1 d . . . . .
C13 C 0.45640(17) 0.87737(13) 0.56754(13) 0.0303(6) Uani 0.834(5) 1 d . . P A 1
H13 H 0.4726 0.9208 0.5954 0.050 Uiso 0.834(5) 1 d . U P A 1
H13A H 0.3833 0.8724 0.5562 0.050 Uiso 0.834(5) 1 d . U P A 1
C49 C 0.04794(18) 0.56880(14) -0.05823(15) 0.0425(7) Uani 0.890(4) 1 d . . P B 1
H49 H 0.0985 0.5352 -0.0160 0.050 Uiso 0.890(4) 1 d . U P B 1
H49A H -0.0075 0.5775 -0.0364 0.050 Uiso 0.890(4) 1 d . U P B 1
H49B H 0.0248 0.5440 -0.1066 0.050 Uiso 0.890(4) 1 d . U P B 1
C14 C 0.4909(2) 0.81563(15) 0.61698(15) 0.0541(6) Uani 1 1 d . . . . .
H14 H 0.4614 0.8152 0.6602 0.050 Uiso 0.834(5) 1 calc R U P A 1
H14A H 0.4754 0.7721 0.5877 0.050 Uiso 0.834(5) 1 calc R U P A 1
H14B H 0.5586 0.8190 0.6355 0.050 Uiso 0.834(5) 1 calc R U P A 1
H14C H 0.5028 0.7708 0.6444 0.050 Uiso 0.166(5) 1 calc R U P A 2
H14D H 0.5274 0.8531 0.6474 0.050 Uiso 0.166(5) 1 calc R U P A 2
H14E H 0.4245 0.8271 0.6077 0.050 Uiso 0.166(5) 1 calc R U P A 2
C11 C 0.59584(15) 0.91071(15) 0.51711(13) 0.0461(6) Uani 1 1 d . . . . .
H11 H 0.5914 0.9660 0.5022 0.050 Uiso 1 1 d . U . . .
H11A H 0.6145 0.9122 0.5695 0.050 Uiso 1 1 d . U . . .
C50 C 0.17681(19) 0.6223(2) -0.10580(18) 0.0524(9) Uani 0.890(4) 1 d . . P B 1
H50 H 0.2281 0.5995 -0.0686 0.050 Uiso 0.890(4) 1 d . U P B 1
C51 C 0.0184(2) 0.68026(16) -0.13174(16) 0.0492(7) Uani 0.890(4) 1 d . . P B 1
H51 H 0.0502 0.7285 -0.1470 0.050 Uiso 0.890(4) 1 d . U P B 1
C12 C 0.6609(2) 0.8666(3) 0.4838(2) 0.0951(14) Uani 1 1 d . . . . .
H12 H 0.7232 0.8876 0.4963 0.143 Uiso 1 1 calc R U . . .
H12A H 0.6637 0.8189 0.5049 0.143 Uiso 1 1 calc R U . . .
H12B H 0.6382 0.8645 0.4286 0.143 Uiso 1 1 calc R U . . .
H12C H -0.1084(15) 0.8898(10) 0.4505(12) 0.022(5) Uiso 1 1 d . . . . .
H12D H 0.2348(15) 1.0367(12) 0.3161(14) 0.032(6) Uiso 1 1 d . . . . .
H12E H 0.0144(16) 0.8185(13) 0.3230(14) 0.037(6) Uiso 1 1 d . . . . .
H12F H 0.1252(17) 0.8549(14) 0.4785(15) 0.040(7) Uiso 1 1 d . . . . .
H12G H 0.2682(17) 1.0893(13) 0.2682(14) 0.039(6) Uiso 1 1 d . . . . .
H12H H 0.2239(16) 1.0218(13) 0.2323(14) 0.037(6) Uiso 1 1 d . . . . .
H12I H 0.1176(16) 0.9423(13) 0.4795(13) 0.036(6) Uiso 1 1 d . . . . .
H12J H 0.0119(18) 0.7857(14) 0.3986(15) 0.045(7) Uiso 1 1 d . . . . .
H12K H -0.0250(18) 0.8556(15) 0.5065(16) 0.051(7) Uiso 1 1 d . . . . .
H12L H 0.2739(16) 0.9243(13) 0.1439(13) 0.034(6) Uiso 1 1 d . . . . .
H12M H 0.3336(15) 0.8658(12) 0.1533(13) 0.027(5) Uiso 1 1 d . . . . .
H12N H -0.0762(17) 0.8109(12) 0.3501(13) 0.035(6) Uiso 1 1 d . . . . .
H12O H -0.0401(14) 0.9394(12) 0.4971(12) 0.029(5) Uiso 1 1 d . . . . .
H12P H -0.2126(17) 1.1301(13) 0.1870(14) 0.038(6) Uiso 1 1 d . . . . .
H12Q H 0.1566(15) 0.9003(11) 0.4123(13) 0.030(6) Uiso 1 1 d . . . . .
H12R H 0.3544(17) 0.9264(13) 0.1018(14) 0.043(7) Uiso 1 1 d . . . . .
H12S H -0.2632(17) 1.0576(14) 0.1956(14) 0.039(6) Uiso 1 1 d . . . . .
C15 C 0.5193(11) 0.8093(8) 0.5411(8) 0.046(4) Uiso 0.166(5) 1 d . . P A 2
H15 H 0.4830 0.7715 0.5100 0.056 Uiso 0.166(5) 1 calc R U P A 2
H15A H 0.5863 0.7976 0.5498 0.056 Uiso 0.166(5) 1 calc R U P A 2
H15B H -0.0060 0.8421 0.0256 0.050 Uiso 1 1 d . U . . .
H15C H -0.0816 0.9933 0.1197 0.050 Uiso 1 1 d . U . . .
H15D H -0.0274 0.9213 0.0099 0.050 Uiso 1 1 d . U . . .
H15E H -0.1083 0.9482 0.1910 0.050 Uiso 1 1 d . U . . .
H15F H -0.1043 0.8694 0.0089 0.050 Uiso 1 1 d . U . . .
H15G H -0.1649 0.9395 0.1023 0.050 Uiso 1 1 d . U . . .
H15H H 0.2612 0.7285 0.2702 0.050 Uiso 1 1 d . U . . .
H15I H 0.0038 0.6779 0.2162 0.050 Uiso 1 1 d . U . . .
H15J H 0.2817 0.6493 0.2542 0.050 Uiso 1 1 d . U . . .
H15K H 0.1803 0.5686 0.1824 0.050 Uiso 1 1 d . U . . .
H15L H 0.3031 0.8063 -0.0520 0.050 Uiso 1 1 d . U . . .
H15M H -0.0037 0.6486 -0.1792 0.050 Uiso 0.890(4) 1 d . U P B 1
H15N H 0.1589 0.5920 -0.1486 0.050 Uiso 0.890(4) 1 d . U P B 1
H15O H -0.0417 0.6894 -0.1126 0.050 Uiso 0.890(4) 1 d . U P B 1
H15P H 0.2080 0.6721 -0.1198 0.050 Uiso 0.890(4) 1 d . U P B 1
C53 C 0.1311(17) 0.6984(12) -0.1513(14) 0.049(6) Uiso 0.110(4) 1 d . . P B 2
H53 H 0.1985 0.7065 -0.1363 0.074 Uiso 0.110(4) 1 calc R U P B 2
H53A H 0.1158 0.6739 -0.2003 0.074 Uiso 0.110(4) 1 calc R U P B 2
H53B H 0.0984 0.7437 -0.1557 0.074 Uiso 0.110(4) 1 calc R U P B 2
C54 C 0.0074(18) 0.6318(15) -0.0961(16) 0.059(7) Uiso 0.110(4) 1 d . . P B 2
H54 H -0.0248 0.6754 -0.0885 0.089 Uiso 0.110(4) 1 calc R U P B 2
H54A H -0.0081 0.6196 -0.1502 0.089 Uiso 0.110(4) 1 calc R U P B 2
H54B H -0.0124 0.5937 -0.0669 0.089 Uiso 0.110(4) 1 calc R U P B 2
C52 C 0.1725(15) 0.5891(12) -0.0743(13) 0.037(5) Uiso 0.110(4) 1 d . . P B 2
H52 H 0.2321 0.6124 -0.0532 0.055 Uiso 0.110(4) 1 calc R U P B 2
H52A H 0.1661 0.5479 -0.0431 0.055 Uiso 0.110(4) 1 calc R U P B 2
H52B H 0.1704 0.5738 -0.1264 0.055 Uiso 0.110(4) 1 calc R U P B 2

loop_
_atom_site_aniso_label
_atom_site_aniso_U_11
_atom_site_aniso_U_22
_atom_site_aniso_U_33
_atom_site_aniso_U_23
_atom_site_aniso_U_13
_atom_site_aniso_U_12
P1 0.0170(2) 0.0167(2) 0.0172(2) 0.00139(15) 0.00314(16) 0.00182(15)
P2 0.0149(2) 0.0194(2) 0.0179(2) -0.00006(15) 0.00126(16) 0.00056(15)
Cl1 0.0274(2) 0.0324(2) 0.0271(2) 0.00670(17) 0.00159(19) -0.00131(17)
F1 0.0322(5) 0.0213(5) 0.0260(5) 0.0077(4) 0.0086(4) 0.0028(4)
F2 0.0339(6) 0.0514(8) 0.0367(7) 0.0079(6) 0.0093(5) -0.0154(5)
N1 0.0219(7) 0.0284(8) 0.0262(8) 0.0013(6) 0.0062(6) -0.0023(6)
C2 0.0154(7) 0.0181(7) 0.0181(7) 0.0023(6) 0.0028(6) 0.0017(6)
C39 0.0230(8) 0.0240(8) 0.0247(9) 0.0029(7) 0.0079(7) 0.0064(7)
C7 0.0192(8) 0.0230(8) 0.0240(8) -0.0017(7) 0.0047(7) 0.0019(7)
N2 0.0223(7) 0.0348(9) 0.0264(8) -0.0038(6) 0.0044(6) -0.0020(6)
C41 0.0229(9) 0.0271(9) 0.0305(9) 0.0060(7) 0.0086(8) -0.0026(7)
C21 0.0248(8) 0.0197(8) 0.0239(8) -0.0027(6) 0.0072(7) -0.0009(6)
C3 0.0183(8) 0.0263(9) 0.0196(8) -0.0011(7) -0.0004(7) 0.0057(6)
C10 0.0221(8) 0.0261(9) 0.0221(8) -0.0013(7) 0.0053(7) 0.0000(7)
C34 0.0152(7) 0.0203(8) 0.0192(8) 0.0009(6) 0.0037(6) 0.0027(6)
C1 0.0162(7) 0.0190(8) 0.0189(7) -0.0008(6) 0.0014(6) 0.0017(6)
C19 0.0232(8) 0.0219(8) 0.0216(8) -0.0060(6) 0.0035(7) 0.0036(7)
C35 0.0171(7) 0.0192(8) 0.0253(8) -0.0009(6) 0.0060(7) 0.0029(6)
C17 0.0212(8) 0.0193(8) 0.0183(8) -0.0028(6) 0.0030(7) 0.0004(6)
C20 0.0287(9) 0.0191(8) 0.0278(9) 0.0004(7) 0.0077(8) 0.0037(7)
C8 0.0212(8) 0.0301(9) 0.0265(9) -0.0021(7) 0.0070(7) -0.0036(7)
C36 0.0249(9) 0.0246(9) 0.0326(10) -0.0068(7) 0.0064(8) 0.0027(7)
C18 0.0217(8) 0.0251(8) 0.0201(8) -0.0023(7) 0.0062(7) 0.0011(7)
C16 0.0169(7) 0.0194(8) 0.0175(7) -0.0030(6) 0.0017(6) 0.0002(6)
C24 0.0285(10) 0.0336(10) 0.0191(8) 0.0012(7) 0.0006(8) 0.0037(8)
C37 0.0236(9) 0.0350(10) 0.0273(9) -0.0101(8) 0.0053(8) 0.0072(8)
C40 0.0253(9) 0.0179(8) 0.0286(9) 0.0032(7) 0.0068(7) 0.0012(6)
C9 0.0209(8) 0.0300(9) 0.0266(9) -0.0066(7) 0.0029(7) 0.0001(7)
C22 0.0244(8) 0.0246(8) 0.0190(8) 0.0023(6) 0.0061(7) 0.0033(7)
C23 0.0251(9) 0.0238(9) 0.0253(9) 0.0021(7) 0.0071(8) 0.0008(7)
C44 0.0295(9) 0.0298(9) 0.0272(9) 0.0071(7) 0.0141(8) 0.0018(7)
C25 0.0350(11) 0.0325(10) 0.0256(9) 0.0030(8) 0.0132(9) 0.0054(8)
C27 0.0255(9) 0.0420(11) 0.0350(10) -0.0024(9) 0.0082(8) 0.0093(8)
C42 0.0262(9) 0.0307(9) 0.0285(9) 0.0075(7) 0.0047(8) 0.0088(7)
C4 0.0210(9) 0.0386(11) 0.0372(11) 0.0042(9) -0.0030(8) -0.0045(8)
C30 0.0314(10) 0.0193(8) 0.0396(11) -0.0026(7) 0.0151(9) -0.0030(7)
C6 0.0275(10) 0.0338(11) 0.0466(12) -0.0039(9) -0.0042(9) 0.0137(8)
N3 0.0304(9) 0.0478(10) 0.0296(9) 0.0014(8) -0.0025(7) -0.0049(8)
C33 0.0282(10) 0.0262(9) 0.0452(12) -0.0036(9) 0.0140(9) -0.0072(8)
C38 0.0290(9) 0.0396(11) 0.0201(8) 0.0004(8) 0.0084(8) 0.0096(8)
C47 0.0350(11) 0.0439(12) 0.0427(12) 0.0098(9) 0.0227(10) 0.0054(9)
C46 0.0448(12) 0.0325(10) 0.0296(10) 0.0097(8) 0.0166(9) 0.0091(9)
C48 0.0333(10) 0.0436(12) 0.0305(10) -0.0157(9) 0.0057(9) 0.0053(9)
C28 0.0443(12) 0.0274(10) 0.0444(12) -0.0042(9) 0.0111(10) 0.0122(9)
C26 0.0260(9) 0.0278(9) 0.0256(9) -0.0036(7) 0.0037(7) 0.0085(7)
C5 0.0308(10) 0.0688(15) 0.0194(9) -0.0026(9) -0.0004(8) 0.0004(10)
C45 0.0293(10) 0.0352(11) 0.0367(11) 0.0067(9) 0.0126(9) -0.0077(8)
C43 0.0560(13) 0.0186(9) 0.0478(12) 0.0038(8) 0.0171(11) 0.0012(9)
C32 0.0457(13) 0.0271(10) 0.0548(14) 0.0120(10) 0.0249(11) 0.0040(10)
C31 0.0452(13) 0.0282(11) 0.0716(19) -0.0195(11) 0.0249(14) -0.0129(10)
C29 0.0336(11) 0.0530(14) 0.0290(10) 0.0031(10) 0.0008(9) 0.0126(10)
C13 0.0370(13) 0.0315(12) 0.0219(11) -0.0037(9) 0.0054(9) 0.0009(10)
C49 0.0452(14) 0.0384(13) 0.0477(15) -0.0239(11) 0.0182(12) -0.0093(11)
C14 0.0643(17) 0.0546(15) 0.0385(13) 0.0049(11) 0.0020(12) -0.0022(13)
C11 0.0256(10) 0.0749(17) 0.0319(11) -0.0067(11) -0.0054(9) -0.0051(10)
C50 0.0369(14) 0.073(2) 0.0533(18) -0.0411(18) 0.0233(13) -0.0115(14)
C51 0.0469(15) 0.0549(17) 0.0377(14) -0.0132(12) -0.0069(12) -0.0006(13)
C12 0.0371(15) 0.180(4) 0.061(2) -0.038(2) -0.0037(14) 0.030(2)

loop_
_atom_type_symbol
_atom_type_description
_atom_type_scat_dispersion_real
_atom_type_scat_dispersion_imag
_atom_type_scat_source
C C 0.0033 0.0016 'International Tables Vol C Tables 4.2.6.8 and 6.1.1.4'
H H 0.0000 0.0000 'International Tables Vol C Tables 4.2.6.8 and 6.1.1.4'
Cl Cl 0.1484 0.1585 'International Tables Vol C Tables 4.2.6.8 and 6.1.1.4'
F F 0.0171 0.0103 'International Tables Vol C Tables 4.2.6.8 and 6.1.1.4'
N N 0.0061 0.0033 'International Tables Vol C Tables 4.2.6.8 and 6.1.1.4'
P P 0.1023 0.0942 'International Tables Vol C Tables 4.2.6.8 and 6.1.1.4'

loop_
_geom_angle_atom_site_label_1
_geom_angle_atom_site_label_2
_geom_angle_atom_site_label_3
_geom_angle
F1 P1 C2 115.22(7)
F1 P1 C1 112.21(7)
C2 P1 C1 93.40(8)
F1 P1 C3 96.32(7)
C2 P1 C3 120.27(8)
C1 P1 C3 120.76(8)
C2 P2 C1 92.03(7)
C2 P2 C7 117.59(8)
C1 P2 C7 114.93(8)
C8 N1 C7 114.04(16)
C34 C2 P1 127.12(12)
C34 C2 P2 143.77(12)
P1 C2 P2 87.40(7)
C38 C39 C34 118.27(17)
C38 C39 C44 113.66(16)
C34 C39 C44 127.91(16)
N1 C7 C10 121.37(16)
N1 C7 P2 111.47(12)
C10 C7 P2 127.09(13)
C8 N2 C9 115.58(15)
C20 C21 C16 118.12(15)
C20 C21 C30 114.10(15)
C16 C21 C30 127.41(15)
C4 C3 C5 109.27(17)
C4 C3 C6 108.41(16)
C5 C3 C6 111.17(17)
C4 C3 P1 109.76(12)
C5 C3 P1 109.82(12)
C6 C3 P1 108.37(13)
C7 C10 C9 118.51(16)
C7 C10 Cl1 120.82(14)
C9 C10 Cl1 120.55(14)
C39 C34 C35 115.93(15)
C39 C34 C2 120.20(15)
C35 C34 C2 123.10(14)
C16 C1 P1 125.73(12)
C16 C1 P2 146.27(13)
P1 C1 P2 87.17(7)
C20 C19 C18 115.79(16)
C20 C19 C26 120.16(16)
C18 C19 C26 123.99(16)
C36 C35 C34 119.61(16)
C36 C35 C40 116.82(15)
C34 C35 C40 123.50(15)
C18 C17 C16 119.04(15)
C18 C17 C22 118.47(15)
C16 C17 C22 122.36(14)
C19 C20 C21 124.00(16)
N1 C8 N2 131.78(17)
N1 C8 F2 114.72(16)
N2 C8 F2 113.48(15)
C37 C36 C35 123.44(18)
C19 C18 C17 122.77(16)
C21 C16 C17 116.24(14)
C21 C16 C1 119.42(14)
C17 C16 C1 123.07(14)
C38 C37 C36 115.75(17)
C38 C37 C48 121.13(18)
C36 C37 C48 123.01(19)
C41 C40 C42 111.83(15)
C41 C40 C43 105.00(15)
C42 C40 C43 105.20(16)
C41 C40 C35 112.82(14)
C42 C40 C35 108.76(14)
C43 C40 C35 112.99(16)
N2 C9 N3 116.27(16)
N2 C9 C10 118.35(16)
N3 C9 C10 125.38(17)
C23 C22 C24 111.53(15)
C23 C22 C17 112.41(14)
C24 C22 C17 107.83(14)
C23 C22 C25 106.41(15)
C24 C22 C25 105.88(15)
C17 C22 C25 112.64(14)
C45 C44 C46 109.98(17)
C45 C44 C47 106.09(17)
C46 C44 C47 107.03(15)
C45 C44 C39 114.35(15)
C46 C44 C39 111.52(16)
C47 C44 C39 107.43(15)
C32 C30 C33 109.39(17)
C32 C30 C21 112.94(17)
C33 C30 C21 114.85(15)
C32 C30 C31 108.14(19)
C33 C30 C31 105.53(18)
C21 C30 C31 105.45(16)
C9 N3 C11 117.94(17)
C9 N3 C13 120.62(17)
C11 N3 C13 113.78(17)
C9 N3 C15 125.8(6)
C11 N3 C15 99.6(6)
C37 C38 C39 124.49(17)
C50 C48 C51 112.3(2)
C54 C48 C52 129.9(16)
C54 C48 C37 115.0(13)
C50 C48 C37 109.68(17)
C51 C48 C37 109.01(18)
C52 C48 C37 106.2(8)
C50 C48 C49 106.8(2)
C51 C48 C49 106.7(2)
C37 C48 C49 112.35(18)
C54 C48 C53 106.7(15)
C52 C48 C53 90.7(12)
C37 C48 C53 102.2(7)
C27 C26 C19 112.55(15)
C27 C26 C29 108.59(17)
C19 C26 C29 108.65(15)
C27 C26 C28 108.20(16)
C19 C26 C28 109.89(16)
C29 C26 C28 108.89(17)
C14 C13 N3 111.9(2)
N3 C11 C12 111.6(2)
C14 C15 N3 107.9(9)

loop_
_geom_bond_atom_site_label_1
_geom_bond_atom_site_label_2
_geom_bond_distance
P1 F1 1.5979(10)
P1 C2 1.7314(16)
P1 C1 1.7348(17)
P1 C3 1.8521(17)
P2 C2 1.7510(17)
P2 C1 1.7549(16)
P2 C7 1.8704(18)
Cl1 C10 1.7424(18)
F2 C8 1.351(2)
N1 C8 1.308(2)
N1 C7 1.363(2)
C2 C34 1.507(2)
C39 C38 1.411(3)
C39 C34 1.437(2)
C39 C44 1.562(3)
C7 C10 1.380(2)
N2 C8 1.313(2)
N2 C9 1.359(2)
C41 C40 1.544(2)
C21 C20 1.408(2)
C21 C16 1.432(2)
C21 C30 1.556(2)
C3 C4 1.530(3)
C3 C5 1.534(3)
C3 C6 1.544(2)
C10 C9 1.445(2)
C34 C35 1.446(2)
C1 C16 1.502(2)
C19 C20 1.386(3)
C19 C18 1.400(2)
C19 C26 1.539(2)
C35 C36 1.397(2)
C35 C40 1.549(2)
C17 C18 1.406(2)
C17 C16 1.442(2)
C17 C22 1.551(2)
C36 C37 1.392(3)
C24 C22 1.542(3)
C37 C38 1.377(3)
C37 C48 1.545(3)
C40 C42 1.545(3)
C40 C43 1.546(3)
C9 N3 1.359(3)
C22 C23 1.537(3)
C22 C25 1.552(2)
C44 C45 1.527(3)
C44 C46 1.539(3)
C44 C47 1.562(3)
C27 C26 1.533(3)
C30 C32 1.531(3)
C30 C33 1.534(3)
C30 C31 1.558(3)
N3 C11 1.494(3)
N3 C13 1.511(3)
N3 C15 1.545(15)
C48 C54 1.24(3)
C48 C50 1.517(3)
C48 C51 1.526(4)
C48 C52 1.53(2)
C48 C49 1.570(3)
C48 C53 1.96(2)
C28 C26 1.547(3)
C26 C29 1.541(3)
C13 C14 1.491(3)
C14 C15 1.530(14)
C11 C12 1.501(4)

loop_
_geom_torsion_atom_site_label_1
_geom_torsion_atom_site_label_2
_geom_torsion_atom_site_label_3
_geom_torsion_atom_site_label_4
_geom_torsion
F1 P1 C2 C34 -75.03(15)
C1 P1 C2 C34 168.44(15)
C3 P1 C2 C34 39.54(17)
F1 P1 C2 P2 116.91(7)
C1 P1 C2 P2 0.39(7)
C3 P1 C2 P2 -128.51(8)
C1 P2 C2 C34 -164.2(2)
C7 P2 C2 C34 76.2(2)
C1 P2 C2 P1 -0.38(7)
C7 P2 C2 P1 -120.01(8)
C8 N1 C7 C10 0.1(2)
C8 N1 C7 P2 177.34(13)
C2 P2 C7 N1 45.22(15)
C1 P2 C7 N1 -61.45(14)
C2 P2 C7 C10 -137.76(15)
C1 P2 C7 C10 115.57(16)
F1 P1 C3 C4 171.27(13)
C2 P1 C3 C4 47.14(15)
C1 P1 C3 C4 -68.16(15)
F1 P1 C3 C5 51.11(15)
C2 P1 C3 C5 -73.02(16)
C1 P1 C3 C5 171.68(14)
F1 P1 C3 C6 -70.50(14)
C2 P1 C3 C6 165.37(13)
C1 P1 C3 C6 50.07(16)
N1 C7 C10 C9 4.8(3)
P2 C7 C10 C9 -171.94(13)
N1 C7 C10 Cl1 -171.31(13)
P2 C7 C10 Cl1 11.9(2)
C38 C39 C34 C35 17.8(2)
C44 C39 C34 C35 -157.29(16)
C38 C39 C34 C2 -152.51(16)
C44 C39 C34 C2 32.4(2)
P1 C2 C34 C39 61.0(2)
P2 C2 C34 C39 -139.45(18)
P1 C2 C34 C35 -108.52(17)
P2 C2 C34 C35 51.0(3)
F1 P1 C1 C16 68.65(15)
C2 P1 C1 C16 -172.32(15)
C3 P1 C1 C16 -43.78(18)
F1 P1 C1 P2 -119.42(6)
C2 P1 C1 P2 -0.39(7)
C3 P1 C1 P2 128.16(8)
C2 P2 C1 C16 168.6(2)
C7 P2 C1 C16 -69.6(2)
C2 P2 C1 P1 0.38(7)
C7 P2 C1 P1 122.22(8)
C39 C34 C35 C36 -14.4(2)
C2 C34 C35 C36 155.55(16)
C39 C34 C35 C40 162.58(15)
C2 C34 C35 C40 -27.5(2)
C18 C19 C20 C21 8.1(3)
C26 C19 C20 C21 -174.50(17)
C16 C21 C20 C19 8.1(3)
C30 C21 C20 C19 -165.42(18)
C7 N1 C8 N2 -3.6(3)
C7 N1 C8 F2 178.02(15)
C9 N2 C8 N1 1.3(3)
C9 N2 C8 F2 179.72(15)
C34 C35 C36 C37 1.6(3)
C40 C35 C36 C37 -175.55(16)
C20 C19 C18 C17 -10.6(3)
C26 C19 C18 C17 172.13(16)
C16 C17 C18 C19 -3.1(3)
C22 C17 C18 C19 172.78(16)
C20 C21 C16 C17 -21.4(2)
C30 C21 C16 C17 151.15(17)
C20 C21 C16 C1 146.22(16)
C30 C21 C16 C1 -41.3(3)
C18 C17 C16 C21 19.1(2)
C22 C17 C16 C21 -156.59(15)
C18 C17 C16 C1 -147.96(16)
C22 C17 C16 C1 36.3(2)
P1 C1 C16 C21 -58.4(2)
P2 C1 C16 C21 136.2(2)
P1 C1 C16 C17 108.32(17)
P2 C1 C16 C17 -57.1(3)
C35 C36 C37 C38 7.7(3)
C35 C36 C37 C48 -176.02(17)
C36 C35 C40 C41 -109.73(18)
C34 C35 C40 C41 73.2(2)
C36 C35 C40 C42 125.60(17)
C34 C35 C40 C42 -51.5(2)
C36 C35 C40 C43 9.2(2)
C34 C35 C40 C43 -167.88(17)
C8 N2 C9 N3 -176.13(17)
C8 N2 C9 C10 4.1(2)
C7 C10 C9 N2 -7.0(2)
Cl1 C10 C9 N2 169.12(14)
C7 C10 C9 N3 173.29(18)
Cl1 C10 C9 N3 -10.6(3)
C18 C17 C22 C23 106.87(17)
C16 C17 C22 C23 -77.4(2)
C18 C17 C22 C24 -129.79(16)
C16 C17 C22 C24 45.9(2)
C18 C17 C22 C25 -13.3(2)
C16 C17 C22 C25 162.41(16)
C38 C39 C44 C45 -164.83(17)
C34 C39 C44 C45 10.4(3)
C38 C39 C44 C46 69.6(2)
C34 C39 C44 C46 -115.2(2)
C38 C39 C44 C47 -47.4(2)
C34 C39 C44 C47 127.86(19)
C20 C21 C30 C32 -62.8(2)
C16 C21 C30 C32 124.4(2)
C20 C21 C30 C33 170.78(17)
C16 C21 C30 C33 -2.0(3)
C20 C21 C30 C31 55.0(2)
C16 C21 C30 C31 -117.7(2)
N2 C9 N3 C11 -8.8(3)
C10 C9 N3 C11 170.92(19)
N2 C9 N3 C13 138.80(19)
C10 C9 N3 C13 -41.5(3)
N2 C9 N3 C15 -136.8(7)
C10 C9 N3 C15 42.9(7)
C36 C37 C38 C39 -3.9(3)
C48 C37 C38 C39 179.77(17)
C34 C39 C38 C37 -9.1(3)
C44 C39 C38 C37 166.61(17)
C38 C37 C48 C54 -111.5(15)
C36 C37 C48 C54 72.4(15)
C38 C37 C48 C50 63.5(3)
C36 C37 C48 C50 -112.6(3)
C38 C37 C48 C51 -59.8(3)
C36 C37 C48 C51 124.1(2)
C38 C37 C48 C52 98.0(10)
C36 C37 C48 C52 -78.1(10)
C38 C37 C48 C49 -177.87(18)
C36 C37 C48 C49 6.0(3)
C38 C37 C48 C53 3.7(8)
C36 C37 C48 C53 -172.4(7)
C20 C19 C26 C27 -177.31(17)
C18 C19 C26 C27 -0.1(2)
C20 C19 C26 C29 62.4(2)
C18 C19 C26 C29 -120.4(2)
C20 C19 C26 C28 -56.7(2)
C18 C19 C26 C28 120.52(19)
C9 N3 C13 C14 131.7(2)
C11 N3 C13 C14 -79.4(3)
C9 N3 C11 C12 -77.1(3)
C13 N3 C11 C12 133.2(3)
C15 N3 C11 C12 62.5(6)
C9 N3 C15 C14 -124.3(7)
C11 N3 C15 C14 100.6(8)
